data_7208823
loop_
_publ_author_name
'Daly, Carla A.'
'Eccles, Kevin S.'
'Bateman, Lorraine M.'
"O' Boyle, Noel M."
'Lawrence, Simon E.'
'Maguire, Anita R.'

_publ_section_title
;
 Investigating the influence of the sulfur oxidation state on solid state
 conformation
;
_journal_issue 23
_journal_name_full CrystEngComm
_journal_page_first 7848
_journal_paper_doi 10.1039/c2ce26298c
_journal_volume 14
_journal_year 2012
_chemical_formula_moiety 'C22 H18 N2 O3 S'
_chemical_formula_sum 'C22 H18 N2 O3 S'
_chemical_formula_weight 390.44
_space_group_crystal_system monoclinic
_space_group_IT_number 14
_space_group_name_Hall '-P 2yn'
_space_group_name_H-M_alt 'P 1 21/n 1'
_symmetry_space_group_name_Hall '-P 2yn'
_symmetry_space_group_name_H-M 'P 1 21/n 1'
_atom_sites_solution_hydrogens geom
_atom_sites_solution_primary direct
_atom_sites_solution_secondary difmap
_cell_angle_alpha 90
_cell_angle_beta 113.517(5)
_cell_angle_gamma 90
_cell_formula_units_Z 8
_cell_length_a 10.511(2)
_cell_length_b 34.171(8)
_cell_length_c 11.778(3)
_cell_measurement_reflns_used 2454
_cell_measurement_temperature 296.(2)
_cell_measurement_theta_max 20.5866
_cell_measurement_theta_min 2.1956
_cell_volume 3879.0(15)
_computing_cell_refinement 'SAINT V7.68A (Bruker AXS, 2009)'
_computing_data_collection 'Bruker Instrument Service v2009, 3, 0, 0'
_computing_data_reduction 'SAINT V7.68A (Bruker AXS, 2009)'
_computing_molecular_graphics 'Mercury 3.0 (Macrae et al, 2008)'
_computing_structure_refinement 'SHELXL-97 (Sheldrick, 2008)'
_computing_structure_solution 'SHELXS-97 (Sheldrick, 2008)'
_diffrn_ambient_temperature 296.(2)
_diffrn_detector_area_resol_mean 8.3333
_diffrn_measured_fraction_theta_full 0.988
_diffrn_measured_fraction_theta_max 0.988
_diffrn_measurement_device_type 'Bruker APEX II DUO'
_diffrn_measurement_method '\f & \w scans'
_diffrn_radiation_monochromator graphite
_diffrn_radiation_source 'fine-focus sealed tube'
_diffrn_radiation_type MoK\a
_diffrn_radiation_wavelength 0.71073
_diffrn_reflns_av_R_equivalents 0.0505
_diffrn_reflns_av_sigmaI/netI 0.0663
_diffrn_reflns_limit_h_max 8
_diffrn_reflns_limit_h_min -12
_diffrn_reflns_limit_k_max 41
_diffrn_reflns_limit_k_min -41
_diffrn_reflns_limit_l_max 13
_diffrn_reflns_limit_l_min -14
_diffrn_reflns_number 21664
_diffrn_reflns_theta_full 25.84
_diffrn_reflns_theta_max 25.84
_diffrn_reflns_theta_min 1.98
_exptl_absorpt_coefficient_mu 0.192
_exptl_absorpt_correction_T_max 0.7453
_exptl_absorpt_correction_T_min 0.6502
_exptl_absorpt_correction_type multi-scan
_exptl_absorpt_process_details 'SADABS V2008/1 (Bruker AXS)'
_exptl_crystal_colour colourless
_exptl_crystal_density_diffrn 1.337
_exptl_crystal_density_method 'not measured'
_exptl_crystal_description Block
_exptl_crystal_F_000 1632
_exptl_crystal_size_max 0.420
_exptl_crystal_size_mid 0.330
_exptl_crystal_size_min 0.210
_refine_diff_density_max 0.176
_refine_diff_density_min -0.233
_refine_ls_extinction_method none
_refine_ls_goodness_of_fit_ref 1.003
_refine_ls_hydrogen_treatment mixed
_refine_ls_matrix_type full
_refine_ls_number_parameters 511
_refine_ls_number_reflns 7387
_refine_ls_number_restraints 0
_refine_ls_restrained_S_all 1.003
_refine_ls_R_factor_all 0.1043
_refine_ls_R_factor_gt 0.0504
_refine_ls_shift/su_max 0.002
_refine_ls_shift/su_mean 0.000
_refine_ls_structure_factor_coef Fsqd
_refine_ls_weighting_details 'calc w=1/[\s^2^(Fo^2^)+(0.0495P)^2^+0.3138P] where P=(Fo^2^+2Fc^2^)/3'
_refine_ls_weighting_scheme calc
_refine_ls_wR_factor_gt 0.1066
_refine_ls_wR_factor_ref 0.1279
_reflns_number_gt 4256
_reflns_number_total 7387
_reflns_threshold_expression >2sigma(I)
_cod_data_source_file c2ce26298c.txt
_cod_data_source_block compound_4
_cod_database_code 7208823

loop_
_space_group_symop_operation_xyz
'x, y, z'
'-x+1/2, y+1/2, -z+1/2'
'-x, -y, -z'
'x-1/2, -y-1/2, z-1/2'

loop_
_atom_site_type_symbol
_atom_site_label
_atom_site_fract_x
_atom_site_fract_y
_atom_site_fract_z
_atom_site_U_iso_or_equiv
_atom_site_adp_type
_atom_site_calc_flag
_atom_site_refinement_flags
_atom_site_occupancy
C C1 -0.0725(2) 0.12589(8) -0.1117(2) 0.0428(6) Uani d . 1
C C2 -0.1952(3) 0.10681(8) -0.1893(2) 0.0460(7) Uani d . 1
C C3 -0.2665(3) 0.11973(10) -0.3095(2) 0.0661(9) Uani d . 1
H H3 -0.3468 0.1068 -0.3606 0.079 Uiso calc R 1
C C4 -0.2209(4) 0.15124(10) -0.3546(3) 0.0769(10) Uani d . 1
H H4 -0.2708 0.16 -0.435 0.092 Uiso calc R 1
C C5 -0.1012(3) 0.16976(10) -0.2802(3) 0.0710(9) Uani d . 1
H H5 -0.0698 0.1912 -0.3104 0.085 Uiso calc R 1
C C6 -0.0269(3) 0.15697(9) -0.1609(2) 0.0575(8) Uani d . 1
H H6 0.0556 0.1695 -0.1126 0.069 Uiso calc R 1
C C7 0.0045(3) 0.11488(7) 0.0141(2) 0.0443(6) Uani d . 1
C C8 0.0730(2) 0.10736(7) 0.1204(2) 0.0417(6) Uani d . 1
C C9 0.1570(3) 0.09776(8) 0.2458(2) 0.0436(6) Uani d . 1
C C10 0.2778(3) 0.11962(8) 0.3109(2) 0.0482(7) Uani d . 1
C C11 0.3620(3) 0.10966(10) 0.4315(2) 0.0660(9) Uani d . 1
H H11 0.4419 0.1239 0.4757 0.079 Uiso calc R 1
C C12 0.3250(4) 0.07817(10) 0.4849(3) 0.0744(10) Uani d . 1
H H12 0.3822 0.0713 0.5657 0.089 Uiso calc R 1
C C13 0.2079(3) 0.05652(9) 0.4243(3) 0.0665(9) Uani d . 1
H H13 0.1872 0.0353 0.4634 0.08 Uiso calc R 1
C C14 0.1191(3) 0.06644(8) 0.3027(2) 0.0509(7) Uani d . 1
H H15 0.245(3) 0.1529(8) 0.172(2) 0.063(9) Uiso d . 1
N N15 0.3047(3) 0.15031(7) 0.2448(2) 0.0570(7) Uani d . 1
C C16 0.4133(3) 0.17526(8) 0.2755(2) 0.0518(7) Uani d . 1
O O17 0.5124(2) 0.17472(7) 0.37474(18) 0.0810(7) Uani d . 1
C C18 0.4022(3) 0.20414(8) 0.1771(2) 0.0500(7) Uani d . 1
C C19 0.2749(3) 0.21890(9) 0.0945(3) 0.0602(8) Uani d . 1
H H19 0.1933 0.2104 0.0996 0.072 Uiso calc R 1
C C20 0.2687(4) 0.24582(10) 0.0056(3) 0.0744(9) Uani d . 1
H H20 0.1833 0.2556 -0.0482 0.089 Uiso calc R 1
C C21 0.3884(5) 0.25829(10) -0.0039(3) 0.0801(11) Uani d . 1
H H21 0.384 0.2761 -0.0649 0.096 Uiso calc R 1
C C22 0.5137(4) 0.24436(10) 0.0767(4) 0.0767(10) Uani d . 1
H H22 0.5945 0.2529 0.0702 0.092 Uiso calc R 1
C C23 0.5222(3) 0.21765(9) 0.1681(3) 0.0626(8) Uani d . 1
H H23 0.6084 0.2088 0.2233 0.075 Uiso calc R 1
N N24 0.0016(3) 0.04565(7) 0.2377(2) 0.0665(7) Uani d . 1
H H24A -0.0488 0.0518 0.1622 0.08 Uiso calc R 1
H H24B -0.022 0.0264 0.2723 0.08 Uiso calc R 1
S S25 -0.26169(7) 0.06600(2) -0.13869(6) 0.0526(2) Uani d . 1
O O26 -0.3899(2) 0.05496(7) -0.23777(19) 0.0854(7) Uani d . 1
O O27 -0.2642(2) 0.07462(6) -0.02022(17) 0.0686(6) Uani d . 1
C C28 -0.1421(3) 0.02861(8) -0.1190(3) 0.0652(8) Uani d . 1
H H28A -0.0523 0.0368 -0.0609 0.098 Uiso calc R 1
H H28B -0.1377 0.0228 -0.1971 0.098 Uiso calc R 1
H H28C -0.1705 0.0057 -0.0883 0.098 Uiso calc R 1
C C29 0.3438(3) 0.12215(7) -0.1151(2) 0.0441(6) Uani d . 1
C C30 0.2452(2) 0.09795(7) -0.2036(2) 0.0418(6) Uani d . 1
C C31 0.1699(3) 0.11158(9) -0.3217(2) 0.0575(8) Uani d . 1
H H31 0.1053 0.0953 -0.3796 0.069 Uiso calc R 1
C C32 0.1893(3) 0.14901(10) -0.3549(3) 0.0712(9) Uani d . 1
H H32 0.139 0.1579 -0.4351 0.085 Uiso calc R 1
C C33 0.2832(3) 0.17303(9) -0.2689(3) 0.0724(9) Uani d . 1
H H33 0.2952 0.1985 -0.2904 0.087 Uiso calc R 1
C C34 0.3597(3) 0.15972(8) -0.1512(3) 0.0623(8) Uani d . 1
H H34 0.4238 0.1764 -0.0944 0.075 Uiso calc R 1
C C35 0.4294(3) 0.10927(8) 0.0072(2) 0.0467(7) Uani d . 1
C C36 0.5084(3) 0.09916(7) 0.1082(2) 0.0449(6) Uani d . 1
C C37 0.6030(3) 0.08667(8) 0.2275(2) 0.0445(7) Uani d . 1
C C38 0.7356(3) 0.10350(8) 0.2808(2) 0.0514(7) Uani d . 1
C C39 0.8273(3) 0.09168(10) 0.3963(2) 0.0659(9) Uani d . 1
H H39 0.9158 0.1024 0.4318 0.079 Uiso calc R 1
C C40 0.7856(4) 0.06360(10) 0.4583(3) 0.0725(10) Uani d . 1
H H40 0.8471 0.0559 0.5368 0.087 Uiso calc R 1
C C41 0.6569(3) 0.04660(9) 0.4087(3) 0.0649(8) Uani d . 1
H H41 0.6325 0.0277 0.4531 0.078 Uiso calc R 1
C C42 0.5622(3) 0.05784(8) 0.2906(2) 0.0507(7) Uani d . 1
N N43 0.7678(2) 0.13116(8) 0.2084(2) 0.0641(7) Uani d . 1
H H43 0.7192 0.1293 0.1301 0.077 Uiso calc R 1
C C44 0.8623(3) 0.16006(9) 0.2416(3) 0.0583(8) Uani d . 1
O O45 0.9471(2) 0.16435(7) 0.3463(2) 0.0933(8) Uani d . 1
C C46 0.8541(3) 0.18821(9) 0.1404(3) 0.0593(8) Uani d . 1
C C47 0.7628(3) 0.18407(10) 0.0178(3) 0.0727(9) Uani d . 1
H H47 0.7054 0.1622 -0.0066 0.087 Uiso calc R 1
C C48 0.7568(5) 0.21232(13) -0.0683(4) 0.0973(13) Uani d . 1
H H48 0.6944 0.2096 -0.1502 0.117 Uiso calc R 1
C C49 0.8417(6) 0.24407(14) -0.0338(6) 0.1178(17) Uani d . 1
H H49 0.8376 0.2628 -0.0925 0.141 Uiso calc R 1
C C50 0.9324(6) 0.24862(13) 0.0858(6) 0.1150(16) Uani d . 1
H H50 0.9895 0.2705 0.1086 0.138 Uiso calc R 1
C C51 0.9403(4) 0.22095(11) 0.1733(4) 0.0866(11) Uani d . 1
H H51 1.0034 0.2241 0.2548 0.104 Uiso calc R 1
N N52 0.4347(2) 0.04079(7) 0.2365(2) 0.0663(7) Uani d . 1
H H52A 0.379 0.0477 0.1633 0.08 Uiso calc R 1
H H52B 0.4101 0.0231 0.2755 0.08 Uiso calc R 1
S S53 0.21434(7) 0.04958(2) -0.16775(6) 0.0490(2) Uani d . 1
O O54 0.20255(19) 0.04904(6) -0.05090(17) 0.0634(5) Uani d . 1
O O55 0.1002(2) 0.03463(6) -0.27346(18) 0.0776(7) Uani d . 1
C C56 0.3629(3) 0.02342(9) -0.1519(3) 0.0699(9) Uani d . 1
H H56A 0.4419 0.0344 -0.0857 0.105 Uiso calc R 1
H H56B 0.3765 0.0249 -0.2277 0.105 Uiso calc R 1
H H56C 0.3521 -0.0034 -0.1336 0.105 Uiso calc R 1

loop_
_atom_site_aniso_label
_atom_site_aniso_U_11
_atom_site_aniso_U_22
_atom_site_aniso_U_33
_atom_site_aniso_U_12
_atom_site_aniso_U_13
_atom_site_aniso_U_23
C1 0.0395(15) 0.0462(17) 0.0400(14) 0.0016(13) 0.0131(12) 0.0026(12)
C2 0.0392(15) 0.0519(18) 0.0412(15) 0.0006(13) 0.0101(12) 0.0010(12)
C3 0.0546(19) 0.077(2) 0.0486(18) -0.0072(17) 0.0015(15) 0.0077(16)
C4 0.078(2) 0.089(3) 0.0484(18) 0.000(2) 0.0084(17) 0.0225(17)
C5 0.075(2) 0.071(2) 0.063(2) -0.0066(19) 0.0227(18) 0.0211(17)
C6 0.0506(17) 0.061(2) 0.0543(18) -0.0095(15) 0.0136(14) 0.0077(14)
C7 0.0373(15) 0.0448(17) 0.0465(16) -0.0039(12) 0.0122(13) -0.0007(12)
C8 0.0374(15) 0.0412(16) 0.0425(15) 0.0026(12) 0.0118(12) -0.0002(12)
C9 0.0455(16) 0.0455(17) 0.0371(14) 0.0066(13) 0.0138(12) 0.0031(12)
C10 0.0448(16) 0.0553(19) 0.0386(15) 0.0067(14) 0.0104(13) 0.0021(13)
C11 0.0551(19) 0.085(3) 0.0428(17) 0.0010(17) 0.0034(14) 0.0064(16)
C12 0.072(2) 0.092(3) 0.0461(18) 0.015(2) 0.0096(17) 0.0201(17)
C13 0.079(2) 0.066(2) 0.0563(19) 0.0152(19) 0.0291(18) 0.0234(16)
C14 0.0549(18) 0.0477(18) 0.0523(17) 0.0074(15) 0.0236(15) 0.0020(14)
N15 0.0474(15) 0.0655(18) 0.0404(14) -0.0110(13) -0.0010(12) 0.0063(12)
C16 0.0407(16) 0.054(2) 0.0507(17) -0.0003(14) 0.0081(14) -0.0119(14)
O17 0.0550(13) 0.0873(17) 0.0654(14) -0.0129(12) -0.0130(11) 0.0012(11)
C18 0.0469(17) 0.0459(18) 0.0526(17) -0.0091(14) 0.0149(14) -0.0138(13)
C19 0.0570(19) 0.057(2) 0.0615(19) -0.0079(16) 0.0183(16) -0.0011(15)
C20 0.086(3) 0.063(2) 0.068(2) -0.004(2) 0.0237(19) 0.0035(17)
C21 0.123(3) 0.054(2) 0.076(2) -0.016(2) 0.054(3) -0.0087(17)
C22 0.092(3) 0.062(2) 0.097(3) -0.024(2) 0.059(2) -0.029(2)
C23 0.0549(19) 0.060(2) 0.075(2) -0.0115(16) 0.0273(17) -0.0273(17)
N24 0.0793(18) 0.0570(17) 0.0634(16) -0.0129(14) 0.0286(14) 0.0074(12)
S25 0.0380(4) 0.0603(5) 0.0532(4) -0.0082(3) 0.0115(3) 0.0015(3)
O26 0.0490(13) 0.1006(18) 0.0767(15) -0.0299(12) -0.0064(11) 0.0112(12)
O27 0.0698(14) 0.0835(16) 0.0650(13) -0.0095(12) 0.0402(11) -0.0045(11)
C28 0.0603(19) 0.051(2) 0.081(2) -0.0033(16) 0.0250(17) 0.0021(15)
C29 0.0402(15) 0.0392(17) 0.0444(15) 0.0004(13) 0.0077(12) 0.0008(12)
C30 0.0373(14) 0.0402(16) 0.0416(14) -0.0016(12) 0.0091(12) 0.0007(11)
C31 0.0510(18) 0.061(2) 0.0428(16) -0.0049(15) 0.0007(13) 0.0018(14)
C32 0.072(2) 0.070(2) 0.0533(19) -0.0009(18) 0.0048(16) 0.0164(16)
C33 0.076(2) 0.052(2) 0.072(2) -0.0073(18) 0.0112(18) 0.0193(16)
C34 0.0567(19) 0.0458(19) 0.0650(19) -0.0084(15) 0.0039(15) -0.0015(15)
C35 0.0413(15) 0.0458(17) 0.0436(15) -0.0014(13) 0.0072(13) -0.0055(12)
C36 0.0428(16) 0.0404(16) 0.0453(16) -0.0015(13) 0.0108(13) -0.0096(12)
C37 0.0445(16) 0.0442(17) 0.0367(14) 0.0062(13) 0.0078(12) -0.0032(12)
C38 0.0483(17) 0.056(2) 0.0400(15) 0.0022(14) 0.0069(13) -0.0032(13)
C39 0.0540(19) 0.083(2) 0.0432(17) 0.0035(17) 0.0007(14) -0.0023(16)
C40 0.072(2) 0.087(3) 0.0418(17) 0.011(2) 0.0049(16) 0.0080(17)
C41 0.080(2) 0.063(2) 0.0489(17) 0.0081(18) 0.0223(16) 0.0113(15)
C42 0.0516(17) 0.0473(18) 0.0504(16) 0.0039(14) 0.0173(14) -0.0042(13)
N43 0.0572(16) 0.0786(19) 0.0399(13) -0.0206(14) 0.0019(11) -0.0038(12)
C44 0.0483(18) 0.056(2) 0.064(2) 0.0054(15) 0.0151(16) -0.0186(16)
O45 0.0922(18) 0.0785(17) 0.0710(15) -0.0184(14) -0.0077(13) -0.0163(12)
C46 0.0570(19) 0.050(2) 0.082(2) 0.0077(16) 0.0396(18) -0.0043(16)
C47 0.083(2) 0.065(2) 0.076(2) 0.0081(19) 0.038(2) 0.0027(18)
C48 0.126(4) 0.085(3) 0.102(3) 0.019(3) 0.068(3) 0.023(2)
C49 0.171(5) 0.079(3) 0.159(5) 0.015(3) 0.125(4) 0.025(3)
C50 0.140(4) 0.082(3) 0.174(5) -0.024(3) 0.117(4) -0.011(4)
C51 0.077(2) 0.079(3) 0.118(3) -0.021(2) 0.054(2) -0.021(2)
N52 0.0663(17) 0.0620(18) 0.0650(16) -0.0114(14) 0.0203(13) 0.0048(12)
S53 0.0414(4) 0.0474(5) 0.0514(4) -0.0071(3) 0.0115(3) 0.0005(3)
O54 0.0628(13) 0.0735(15) 0.0612(12) -0.0075(11) 0.0325(10) 0.0063(10)
O55 0.0675(14) 0.0646(15) 0.0699(13) -0.0294(11) -0.0049(11) -0.0030(10)
C56 0.073(2) 0.050(2) 0.091(2) 0.0142(17) 0.0373(18) 0.0002(16)

loop_
_atom_type_symbol
_atom_type_description
_atom_type_scat_dispersion_real
_atom_type_scat_dispersion_imag
_atom_type_scat_source
C C 0.0033 0.0016 'International Tables Vol C Tables 4.2.6.8 and 6.1.1.4'
H H 0.0000 0.0000 'International Tables Vol C Tables 4.2.6.8 and 6.1.1.4'
N N 0.0061 0.0033 'International Tables Vol C Tables 4.2.6.8 and 6.1.1.4'
O O 0.0106 0.0060 'International Tables Vol C Tables 4.2.6.8 and 6.1.1.4'
S S 0.1246 0.1234 'International Tables Vol C Tables 4.2.6.8 and 6.1.1.4'

loop_
_geom_angle_atom_site_label_1
_geom_angle_atom_site_label_2
_geom_angle_atom_site_label_3
_geom_angle
C6 C1 C2 117.6(2)
C6 C1 C7 119.3(2)
C2 C1 C7 123.0(2)
C3 C2 C1 119.9(2)
C3 C2 S25 118.2(2)
C1 C2 S25 121.98(19)
C4 C3 C2 121.2(3)
C4 C3 H3 119.4
C2 C3 H3 119.4
C5 C4 C3 119.4(3)
C5 C4 H4 120.3
C3 C4 H4 120.3
C4 C5 C6 120.6(3)
C4 C5 H5 119.7
C6 C5 H5 119.7
C5 C6 C1 121.3(3)
C5 C6 H6 119.3
C1 C6 H6 119.3
C8 C7 C1 176.7(3)
C7 C8 C9 178.4(3)
C14 C9 C10 120.7(2)
C14 C9 C8 119.7(2)
C10 C9 C8 119.6(2)
C11 C10 N15 124.6(3)
C11 C10 C9 119.8(3)
N15 C10 C9 115.6(2)
C12 C11 C10 118.6(3)
C12 C11 H11 120.7
C10 C11 H11 120.7
C13 C12 C11 122.9(3)
C13 C12 H12 118.5
C11 C12 H12 118.5
C12 C13 C14 119.7(3)
C12 C13 H13 120.2
C14 C13 H13 120.2
N24 C14 C9 119.7(2)
N24 C14 C13 122.1(3)
C9 C14 C13 118.2(3)
C16 N15 C10 131.2(2)
C16 N15 H15 114.0(19)
C10 N15 H15 114.7(19)
O17 C16 N15 123.7(3)
O17 C16 C18 121.9(3)
N15 C16 C18 114.4(2)
C23 C18 C19 118.3(3)
C23 C18 C16 119.2(3)
C19 C18 C16 122.5(3)
C20 C19 C18 120.9(3)
C20 C19 H19 119.6
C18 C19 H19 119.6
C21 C20 C19 120.1(3)
C21 C20 H20 119.9
C19 C20 H20 119.9
C22 C21 C20 119.7(3)
C22 C21 H21 120.1
C20 C21 H21 120.1
C21 C22 C23 121.0(3)
C21 C22 H22 119.5
C23 C22 H22 119.5
C22 C23 C18 120.0(3)
C22 C23 H23 120.0
C18 C23 H23 120.0
C14 N24 H24A 120.0
C14 N24 H24B 120.0
H24A N24 H24B 120.0
O27 S25 O26 117.91(13)
O27 S25 C28 108.25(14)
O26 S25 C28 107.96(15)
O27 S25 C2 109.20(12)
O26 S25 C2 107.59(12)
C28 S25 C2 105.22(13)
S25 C28 H28A 109.5
S25 C28 H28B 109.5
H28A C28 H28B 109.5
S25 C28 H28C 109.5
H28A C28 H28C 109.5
H28B C28 H28C 109.5
C34 C29 C30 117.5(2)
C34 C29 C35 119.3(2)
C30 C29 C35 123.1(2)
C31 C30 C29 120.3(2)
C31 C30 S53 118.1(2)
C29 C30 S53 121.54(18)
C32 C31 C30 120.7(3)
C32 C31 H31 119.7
C30 C31 H31 119.7
C33 C32 C31 119.4(3)
C33 C32 H32 120.3
C31 C32 H32 120.3
C32 C33 C34 120.5(3)
C32 C33 H33 119.8
C34 C33 H33 119.8
C33 C34 C29 121.6(3)
C33 C34 H34 119.2
C29 C34 H34 119.2
C36 C35 C29 175.8(3)
C35 C36 C37 179.1(3)
C42 C37 C38 120.7(2)
C42 C37 C36 119.6(2)
C38 C37 C36 119.7(2)
C39 C38 N43 123.7(3)
C39 C38 C37 120.0(3)
N43 C38 C37 116.3(2)
C38 C39 C40 118.8(3)
C38 C39 H39 120.6
C40 C39 H39 120.6
C41 C40 C39 122.5(3)
C41 C40 H40 118.8
C39 C40 H40 118.8
C40 C41 C42 119.8(3)
C40 C41 H41 120.1
C42 C41 H41 120.1
N52 C42 C37 120.3(2)
N52 C42 C41 121.5(3)
C37 C42 C41 118.2(3)
C44 N43 C38 130.5(2)
C44 N43 H43 114.8
C38 N43 H43 114.8
O45 C44 N43 122.9(3)
O45 C44 C46 121.1(3)
N43 C44 C46 115.9(3)
C47 C46 C51 118.3(3)
C47 C46 C44 123.8(3)
C51 C46 C44 117.8(3)
C48 C47 C46 120.2(4)
C48 C47 H47 119.9
C46 C47 H47 119.9
C49 C48 C47 120.3(4)
C49 C48 H48 119.8
C47 C48 H48 119.8
C50 C49 C48 120.4(4)
C50 C49 H49 119.8
C48 C49 H49 119.8
C49 C50 C51 120.4(4)
C49 C50 H50 119.8
C51 C50 H50 119.8
C50 C51 C46 120.3(4)
C50 C51 H51 119.8
C46 C51 H51 119.8
C42 N52 H52A 120.0
C42 N52 H52B 120.0
H52A N52 H52B 120.0
O54 S53 O55 117.82(13)
O54 S53 C56 107.96(13)
O55 S53 C56 108.27(15)
O54 S53 C30 109.67(12)
O55 S53 C30 107.15(12)
C56 S53 C30 105.27(13)
S53 C56 H56A 109.5
S53 C56 H56B 109.5
H56A C56 H56B 109.5
S53 C56 H56C 109.5
H56A C56 H56C 109.5
H56B C56 H56C 109.5

loop_
_geom_bond_atom_site_label_1
_geom_bond_atom_site_label_2
_geom_bond_distance
C1 C6 1.385(3)
C1 C2 1.409(3)
C1 C7 1.426(3)
C2 C3 1.384(3)
C2 S25 1.766(3)
C3 C4 1.369(4)
C3 H3 0.93
C4 C5 1.367(4)
C4 H4 0.93
C5 C6 1.378(4)
C5 H5 0.93
C6 H6 0.93
C7 C8 1.197(3)
C8 C9 1.424(3)
C9 C14 1.402(4)
C9 C10 1.408(3)
C10 C11 1.383(3)
C10 N15 1.400(3)
C11 C12 1.378(4)
C11 H11 0.93
C12 C13 1.368(4)
C12 H12 0.93
C13 C14 1.403(4)
C13 H13 0.93
C14 N24 1.365(3)
N15 C16 1.354(3)
N15 H15 0.84(3)
C16 O17 1.216(3)
C16 C18 1.491(4)
C18 C23 1.387(4)
C18 C19 1.397(4)
C19 C20 1.376(4)
C19 H19 0.93
C20 C21 1.374(4)
C20 H20 0.93
C21 C22 1.366(5)
C21 H21 0.93
C22 C23 1.387(4)
C22 H22 0.93
C23 H23 0.93
N24 H24A 0.86
N24 H24B 0.86
S25 O27 1.4363(19)
S25 O26 1.4371(19)
S25 C28 1.742(3)
C28 H28A 0.96
C28 H28B 0.96
C28 H28C 0.96
C29 C34 1.383(4)
C29 C30 1.408(3)
C29 C35 1.430(3)
C30 C31 1.378(3)
C30 S53 1.768(3)
C31 C32 1.376(4)
C31 H31 0.93
C32 C33 1.370(4)
C32 H32 0.93
C33 C34 1.374(4)
C33 H33 0.93
C34 H34 0.93
C35 C36 1.198(3)
C36 C37 1.425(3)
C37 C42 1.400(4)
C37 C38 1.403(3)
C38 C39 1.377(3)
C38 N43 1.402(3)
C39 C40 1.380(4)
C39 H39 0.93
C40 C41 1.370(4)
C40 H40 0.93
C41 C42 1.403(4)
C41 H41 0.93
C42 N52 1.364(3)
N43 C44 1.343(3)
N43 H43 0.86
C44 O45 1.209(3)
C44 C46 1.507(4)
C46 C47 1.385(4)
C46 C51 1.394(4)
C47 C48 1.383(4)
C47 H47 0.93
C48 C49 1.360(6)
C48 H48 0.93
C49 C50 1.358(6)
C49 H49 0.93
C50 C51 1.377(5)
C50 H50 0.93
C51 H51 0.93
N52 H52A 0.86
N52 H52B 0.86
S53 O54 1.4303(19)
S53 O55 1.4349(19)
S53 C56 1.743(3)
C56 H56A 0.96
C56 H56B 0.96
C56 H56C 0.96

loop_
_geom_hbond_atom_site_label_D
_geom_hbond_atom_site_label_H
_geom_hbond_atom_site_label_A
_geom_hbond_site_symmetry_A
_geom_hbond_distance_DH
_geom_hbond_distance_HA
_geom_hbond_distance_DA
_geom_hbond_angle_DHA
N24 H24B O55 3 0.86 2.24 3.034(3) 152.7
N24 H24A O27 . 0.86 2.54 3.353(3) 157.2

loop_
_geom_torsion_atom_site_label_1
_geom_torsion_atom_site_label_2
_geom_torsion_atom_site_label_3
_geom_torsion_atom_site_label_4
_geom_torsion
C6 C1 C2 C3 -0.9(4)
C7 C1 C2 C3 178.4(3)
C6 C1 C2 S25 178.3(2)
C7 C1 C2 S25 -2.4(4)
C1 C2 C3 C4 -0.9(5)
S25 C2 C3 C4 179.9(3)
C2 C3 C4 C5 1.3(5)
C3 C4 C5 C6 0.0(5)
C4 C5 C6 C1 -1.8(5)
C2 C1 C6 C5 2.3(4)
C7 C1 C6 C5 -177.0(3)
C14 C9 C10 C11 1.4(4)
C8 C9 C10 C11 -178.1(3)
C14 C9 C10 N15 -179.6(2)
C8 C9 C10 N15 0.9(4)
N15 C10 C11 C12 -178.6(3)
C9 C10 C11 C12 0.3(4)
C10 C11 C12 C13 -0.7(5)
C11 C12 C13 C14 -0.6(5)
C10 C9 C14 N24 -179.9(2)
C8 C9 C14 N24 -0.5(4)
C10 C9 C14 C13 -2.6(4)
C8 C9 C14 C13 176.8(2)
C12 C13 C14 N24 179.5(3)
C12 C13 C14 C9 2.2(4)
C11 C10 N15 C16 3.2(5)
C9 C10 N15 C16 -175.6(3)
C10 N15 C16 O17 -0.5(5)
C10 N15 C16 C18 179.8(3)
O17 C16 C18 C23 30.9(4)
N15 C16 C18 C23 -149.4(3)
O17 C16 C18 C19 -147.8(3)
N15 C16 C18 C19 32.0(4)
C23 C18 C19 C20 0.7(4)
C16 C18 C19 C20 179.4(3)
C18 C19 C20 C21 0.7(5)
C19 C20 C21 C22 -1.2(5)
C20 C21 C22 C23 0.2(5)
C21 C22 C23 C18 1.2(5)
C19 C18 C23 C22 -1.6(4)
C16 C18 C23 C22 179.7(3)
C3 C2 S25 O27 -132.4(2)
C1 C2 S25 O27 48.3(2)
C3 C2 S25 O26 -3.3(3)
C1 C2 S25 O26 177.4(2)
C3 C2 S25 C28 111.6(2)
C1 C2 S25 C28 -67.7(2)
C34 C29 C30 C31 0.9(4)
C35 C29 C30 C31 -177.2(3)
C34 C29 C30 S53 -179.3(2)
C35 C29 C30 S53 2.6(4)
C29 C30 C31 C32 -0.3(4)
S53 C30 C31 C32 179.9(2)
C30 C31 C32 C33 -0.9(5)
C31 C32 C33 C34 1.4(5)
C32 C33 C34 C29 -0.8(5)
C30 C29 C34 C33 -0.4(4)
C35 C29 C34 C33 177.8(3)
C42 C37 C38 C39 0.1(4)
C36 C37 C38 C39 179.7(3)
C42 C37 C38 N43 178.0(2)
C36 C37 C38 N43 -2.4(4)
N43 C38 C39 C40 -178.6(3)
C37 C38 C39 C40 -0.8(4)
C38 C39 C40 C41 0.9(5)
C39 C40 C41 C42 -0.2(5)
C38 C37 C42 N52 -178.0(2)
C36 C37 C42 N52 2.4(4)
C38 C37 C42 C41 0.6(4)
C36 C37 C42 C41 -179.0(2)
C40 C41 C42 N52 178.0(3)
C40 C41 C42 C37 -0.5(4)
C39 C38 N43 C44 -24.4(5)
C37 C38 N43 C44 157.7(3)
C38 N43 C44 O45 6.8(5)
C38 N43 C44 C46 -171.1(3)
O45 C44 C46 C47 177.5(3)
N43 C44 C46 C47 -4.5(4)
O45 C44 C46 C51 -4.7(4)
N43 C44 C46 C51 173.3(3)
C51 C46 C47 C48 -1.1(5)
C44 C46 C47 C48 176.7(3)
C46 C47 C48 C49 0.9(6)
C47 C48 C49 C50 -0.6(7)
C48 C49 C50 C51 0.6(7)
C49 C50 C51 C46 -0.8(6)
C47 C46 C51 C50 1.0(5)
C44 C46 C51 C50 -176.9(3)
C31 C30 S53 O54 -134.4(2)
C29 C30 S53 O54 45.8(2)
C31 C30 S53 O55 -5.5(3)
C29 C30 S53 O55 174.7(2)
C31 C30 S53 C56 109.6(2)
C29 C30 S53 C56 -70.2(2)
